data_4315892
loop_
_publ_author_name
'Jue-Chao Jiang'
'Zhao-Lian Chu'
'Wei Huang'
'Gang Wang'
'Xiao-Zeng You'

_publ_section_title
;
 Dinuclear Cadmium(II), Zinc(II), and Manganese(II), Trinuclear
 Nickel(II), and Pentanuclear Copper(II) Complexes with Novel Macrocyclic
 and Acyclic Schiff-Base Ligands Having Enantiopure or Racemic Camphoric
 Diamine Components
;
_journal_name_full 'Inorganic Chemistry'
_journal_page_first 5897
_journal_page_last 5911
_journal_paper_doi 10.1021/ic100349d
_journal_volume 49
_journal_year 2010
_chemical_absolute_configuration rm
_chemical_formula_moiety 'C32 H36 Cd2 Cl4 N4 O2, C32 H33 Cd2 Cl4 N4 O2'
_chemical_formula_sum 'C32 H36 Cd2 Cl4 N4 O2'
_chemical_formula_weight 873.73
_chemical_name_systematic
; 
 ? 
;
_space_group_IT_number 4
_symmetry_cell_setting monoclinic
_symmetry_space_group_name_Hall 'P 2yb'
_symmetry_space_group_name_H-M 'P 1 21 1'
_atom_sites_solution_hydrogens geom
_atom_sites_solution_primary direct
_atom_sites_solution_secondary difmap
_audit_creation_method SHELXL-97
_cell_angle_alpha 90.00
_cell_angle_beta 111.418(2)
_cell_angle_gamma 90.00
_cell_formula_units_Z 4
_cell_length_a 15.771(2)
_cell_length_b 13.2493(18)
_cell_length_c 18.210(3)
_cell_measurement_reflns_used 2573
_cell_measurement_temperature 291(2)
_cell_measurement_theta_max 19.320
_cell_measurement_theta_min 2.285
_cell_volume 3542.3(9)
_computing_cell_refinement SMART
_computing_data_collection 'SMART (BRUKER 2000)'
_computing_data_reduction 'SAINT (BRUKER 2000)'
_computing_molecular_graphics SHELXTL
_computing_publication_material SHELXTL
_computing_structure_refinement SHELXTL
_computing_structure_solution 'SHELXTL (BRUKER 2000)'
_diffrn_ambient_temperature 291(2)
_diffrn_measured_fraction_theta_full 0.997
_diffrn_measured_fraction_theta_max 0.997
_diffrn_measurement_device_type 'Bruker CCD area detector'
_diffrn_measurement_method '\f and \w scans'
_diffrn_radiation_monochromator graphite
_diffrn_radiation_source 'fine-focus sealed tube'
_diffrn_radiation_type MoK\a
_diffrn_radiation_wavelength 0.71073
_diffrn_reflns_av_R_equivalents 0.0777
_diffrn_reflns_av_sigmaI/netI 0.1452
_diffrn_reflns_limit_h_max 18
_diffrn_reflns_limit_h_min -15
_diffrn_reflns_limit_k_max 10
_diffrn_reflns_limit_k_min -15
_diffrn_reflns_limit_l_max 19
_diffrn_reflns_limit_l_min -21
_diffrn_reflns_number 18084
_diffrn_reflns_theta_full 25.00
_diffrn_reflns_theta_max 25.00
_diffrn_reflns_theta_min 1.95
_diffrn_standards_decay_% 0
_diffrn_standards_interval_count 0
_diffrn_standards_interval_time 0
_diffrn_standards_number 0
_exptl_absorpt_coefficient_mu 1.536
_exptl_absorpt_correction_T_max 0.8615
_exptl_absorpt_correction_T_min 0.7911
_exptl_absorpt_correction_type multi-scan
_exptl_absorpt_process_details 'SADABS, Bruker(2000)'
_exptl_crystal_colour 'light yellow'
_exptl_crystal_density_diffrn 1.638
_exptl_crystal_density_method 'not measured'
_exptl_crystal_description block
_exptl_crystal_F_000 1738
_exptl_crystal_size_max 0.16
_exptl_crystal_size_mid 0.10
_exptl_crystal_size_min 0.10
_refine_diff_density_max 1.826
_refine_diff_density_min -0.879
_refine_diff_density_rms 0.167
_refine_ls_abs_structure_details 'Flack H D (1983), Acta Cryst. A39, 876-881'
_refine_ls_abs_structure_Flack -0.10(6)
_refine_ls_extinction_method none
_refine_ls_goodness_of_fit_ref 0.934
_refine_ls_hydrogen_treatment constr
_refine_ls_matrix_type full
_refine_ls_number_parameters 802
_refine_ls_number_reflns 11093
_refine_ls_number_restraints 1
_refine_ls_restrained_S_all 0.934
_refine_ls_R_factor_all 0.1143
_refine_ls_R_factor_gt 0.0674
_refine_ls_shift/su_max 0.001
_refine_ls_shift/su_mean 0.000
_refine_ls_structure_factor_coef Fsqd
_refine_ls_weighting_details 'calc w=1/[\s^2^(Fo^2^)+(0.1495P)^2^] where P=(Fo^2^+2Fc^2^)/3'
_refine_ls_weighting_scheme calc
_refine_ls_wR_factor_gt 0.1699
_refine_ls_wR_factor_ref 0.2547
_reflns_number_gt 6324
_reflns_number_total 11093
_reflns_threshold_expression >2sigma(I)
_cod_data_source_file ic100349d_si_002_02.cif
_cod_data_source_block 2
_cod_original_cell_volume 3542.4(9)
_cod_database_code 4315892

loop_
_symmetry_equiv_pos_as_xyz
'x, y, z'
'-x, y+1/2, -z'

loop_
_atom_site_label
_atom_site_type_symbol
_atom_site_fract_x
_atom_site_fract_y
_atom_site_fract_z
_atom_site_U_iso_or_equiv
_atom_site_adp_type
_atom_site_occupancy
_atom_site_symmetry_multiplicity
_atom_site_calc_flag
_atom_site_refinement_flags
_atom_site_disorder_assembly
_atom_site_disorder_group
Cd1 Cd 0.81492(3) 0.91678(3) 0.48563(2) 0.04708(12) Uani 1 1 d . . .
Cd2 Cd 0.71266(3) 0.67943(3) 0.50408(2) 0.04950(12) Uani 1 1 d . . .
Cd3 Cd 0.36643(2) 0.80993(3) 0.081407(19) 0.04593(11) Uani 1 1 d . . .
Cd4 Cd 0.13537(2) 0.80473(3) -0.056932(19) 0.04471(11) Uani 1 1 d . . .
C1 C 0.7565(3) 0.8530(4) 0.6279(3) 0.0502(17) Uani 1 1 d . . .
C2 C 0.8247(4) 0.9080(4) 0.6813(3) 0.078(2) Uani 1 1 d . . .
C3 C 0.8180(4) 0.9315(4) 0.7588(3) 0.0525(19) Uani 1 1 d . . .
H3 H 0.8706 0.9529 0.7992 0.063 Uiso 1 1 calc R . .
C4 C 0.7499(4) 0.9247(6) 0.7728(3) 0.079(2) Uani 1 1 d . . .
C5 C 0.6786(5) 0.8543(5) 0.7286(3) 0.069(2) Uani 1 1 d . . .
H5 H 0.6359 0.8284 0.7478 0.083 Uiso 1 1 calc R . .
C6 C 0.6802(3) 0.8270(4) 0.6486(3) 0.0477(17) Uani 1 1 d . . .
C8 C 0.9092(3) 0.9475(4) 0.6710(3) 0.0532(18) Uani 1 1 d . . .
H8 H 0.9555 0.9706 0.7161 0.064 Uiso 1 1 calc R . .
C9 C 1.0157(3) 0.9944(3) 0.6111(3) 0.0413(17) Uani 1 1 d . . .
C10 C 1.0587(4) 0.9183(4) 0.5671(3) 0.0621(19) Uani 1 1 d . . .
C11 C 1.0134(3) 0.9361(4) 0.4817(3) 0.0488(17) Uani 1 1 d . . .
H11 H 1.0564 0.9197 0.4560 0.059 Uiso 1 1 calc R . .
C12 C 0.9952(3) 1.0514(3) 0.4743(2) 0.0398(15) Uani 1 1 d . . .
H12A H 1.0422 1.0857 0.4611 0.048 Uiso 1 1 calc R . .
H12B H 0.9366 1.0655 0.4334 0.048 Uiso 1 1 calc R . .
C13 C 0.9963(3) 1.0852(3) 0.5513(2) 0.0404(16) Uani 1 1 d . . .
H13A H 0.9379 1.1153 0.5449 0.049 Uiso 1 1 calc R . .
H13B H 1.0429 1.1364 0.5723 0.049 Uiso 1 1 calc R . .
C14 C 1.0766(4) 1.0182(5) 0.6934(3) 0.073(2) Uani 1 1 d . . .
H14A H 1.1034 0.9571 0.7201 0.109 Uiso 1 1 calc R . .
H14B H 1.0419 1.0498 0.7207 0.109 Uiso 1 1 calc R . .
H14C H 1.1239 1.0633 0.6924 0.109 Uiso 1 1 calc R . .
C15 C 1.0487(4) 0.8038(4) 0.5888(3) 0.0597(18) Uani 1 1 d . . .
H15A H 1.0709 0.7962 0.6451 0.090 Uiso 1 1 calc R . .
H15B H 1.0835 0.7615 0.5674 0.090 Uiso 1 1 calc R . .
H15C H 0.9858 0.7844 0.5669 0.090 Uiso 1 1 calc R . .
C16 C 1.1599(3) 0.9382(4) 0.5866(4) 0.068(2) Uani 1 1 d . . .
H16A H 1.1700 1.0095 0.5851 0.102 Uiso 1 1 calc R . .
H16B H 1.1793 0.9049 0.5485 0.102 Uiso 1 1 calc R . .
H16C H 1.1942 0.9128 0.6383 0.102 Uiso 1 1 calc R . .
C17 C 0.9117(4) 0.8411(4) 0.3731(3) 0.0488(18) Uani 1 1 d . . .
H17 H 0.9573 0.8505 0.3528 0.059 Uiso 1 1 calc R . .
C18 C 0.8334(3) 0.7860(4) 0.3246(3) 0.0428(16) Uani 1 1 d . . .
C19 C 0.7660(4) 0.7494(4) 0.3555(3) 0.0546(19) Uani 1 1 d . . .
C20 C 0.6965(3) 0.6915(4) 0.3004(3) 0.0441(16) Uani 1 1 d . . .
C21 C 0.6947(4) 0.6752(4) 0.2261(2) 0.0525(18) Uani 1 1 d . . .
H21 H 0.6465 0.6374 0.1924 0.063 Uiso 1 1 calc R . .
C22 C 0.7568(4) 0.7091(4) 0.1970(3) 0.0520(19) Uani 1 1 d . . .
C23 C 0.8274(4) 0.7670(4) 0.2488(3) 0.0497(18) Uani 1 1 d . . .
H23 H 0.8715 0.7934 0.2314 0.060 Uiso 1 1 calc R . .
C25 C 0.6215(3) 0.6472(3) 0.3202(2) 0.0397(15) Uani 1 1 d . . .
H25 H 0.5746 0.6197 0.2774 0.048 Uiso 1 1 calc R . .
C26 C 0.5276(4) 0.5951(4) 0.3880(3) 0.062(2) Uani 1 1 d . . .
H26 H 0.4899 0.5705 0.3355 0.074 Uiso 1 1 calc R . .
C27 C 0.4715(4) 0.6637(4) 0.4173(3) 0.0551(19) Uani 1 1 d . . .
C28 C 0.5002(4) 0.6533(5) 0.5054(3) 0.068(2) Uani 1 1 d . . .
C29 C 0.5250(4) 0.5397(4) 0.5179(3) 0.062(2) Uani 1 1 d . . .
H29A H 0.5768 0.5298 0.5665 0.074 Uiso 1 1 calc R . .
H29B H 0.4740 0.5013 0.5208 0.074 Uiso 1 1 calc R . .
C30 C 0.5480(5) 0.5057(5) 0.4472(4) 0.085(3) Uani 1 1 d . . .
H30A H 0.5114 0.4476 0.4223 0.102 Uiso 1 1 calc R . .
H30B H 0.6117 0.4869 0.4641 0.102 Uiso 1 1 calc R . .
C31 C 0.4290(4) 0.6806(5) 0.5375(4) 0.087(2) Uani 1 1 d . . .
H31A H 0.4418 0.6478 0.5874 0.131 Uiso 1 1 calc R . .
H31B H 0.3704 0.6593 0.5014 0.131 Uiso 1 1 calc R . .
H31C H 0.4287 0.7524 0.5445 0.131 Uiso 1 1 calc R . .
C32 C 0.4733(5) 0.7683(4) 0.3891(4) 0.082(3) Uani 1 1 d . . .
H32A H 0.4430 0.7704 0.3328 0.122 Uiso 1 1 calc R . .
H32B H 0.5353 0.7898 0.4029 0.122 Uiso 1 1 calc R . .
H32C H 0.4427 0.8123 0.4132 0.122 Uiso 1 1 calc R . .
C33 C 0.3753(5) 0.6268(5) 0.3761(4) 0.089(3) Uani 1 1 d . . .
H33A H 0.3575 0.6372 0.3203 0.134 Uiso 1 1 calc R . .
H33B H 0.3351 0.6635 0.3952 0.134 Uiso 1 1 calc R . .
H33C H 0.3721 0.5562 0.3866 0.134 Uiso 1 1 calc R . .
C34 C 0.6016(3) 0.7658(4) 0.6014(3) 0.0532(18) Uani 1 1 d . . .
H34 H 0.5521 0.7681 0.6175 0.064 Uiso 1 1 calc R . .
C35 C 0.3066(4) 0.8271(4) -0.1056(3) 0.058(2) Uani 1 1 d . . .
C36 C 0.3820(3) 0.8899(4) -0.0986(3) 0.0460(17) Uani 1 1 d . . .
C37 C 0.4114(3) 0.9011(4) -0.1641(3) 0.0478(17) Uani 1 1 d . . .
H37 H 0.4598 0.9437 -0.1601 0.057 Uiso 1 1 calc R . .
C38 C 0.3672(3) 0.8476(4) -0.2339(3) 0.0503(16) Uani 1 1 d . . .
C39 C 0.2966(3) 0.7845(3) -0.2385(3) 0.0464(16) Uani 1 1 d . . .
H39 H 0.2692 0.7471 -0.2843 0.056 Uiso 1 1 calc R . .
C40 C 0.2648(3) 0.7744(4) -0.1784(3) 0.0523(17) Uani 1 1 d . . .
C42 C 0.4365(4) 0.9454(6) -0.0278(4) 0.101(3) Uani 1 1 d . . .
H42 H 0.4770 0.9912 -0.0357 0.121 Uiso 1 1 calc R . .
C43 C 0.5068(4) 1.0079(5) 0.1096(4) 0.118(2) Uani 1 1 d . . .
C44 C 0.4465(5) 1.0516(5) 0.1536(3) 0.080(3) Uani 1 1 d . . .
C45 C 0.4493(4) 0.9748(4) 0.2157(3) 0.066(2) Uani 1 1 d . . .
H45 H 0.4496 1.0092 0.2634 0.079 Uiso 1 1 calc R . .
C46 C 0.5373(4) 0.9163(5) 0.2335(4) 0.088(3) Uani 1 1 d . . .
H46A H 0.5263 0.8460 0.2419 0.106 Uiso 1 1 calc R . .
H46B H 0.5820 0.9417 0.2822 0.106 Uiso 1 1 calc R . .
C47 C 0.5787(5) 0.9225(8) 0.1668(4) 0.183(4) Uani 1 1 d . . .
H47A H 0.5751 0.8584 0.1400 0.220 Uiso 1 1 calc R . .
H47B H 0.6411 0.9464 0.1867 0.220 Uiso 1 1 calc R . .
C48 C 0.5519(6) 1.0745(6) 0.0673(5) 0.160(4) Uani 1 1 d . . .
H48A H 0.5175 1.0726 0.0117 0.240 Uiso 1 1 calc R . .
H48B H 0.6126 1.0508 0.0775 0.240 Uiso 1 1 calc R . .
H48C H 0.5541 1.1426 0.0860 0.240 Uiso 1 1 calc R . .
C49 C 0.3575(5) 1.0935(4) 0.1011(3) 0.095(3) Uani 1 1 d . . .
H49A H 0.3216 1.0408 0.0680 0.143 Uiso 1 1 calc R . .
H49B H 0.3677 1.1458 0.0687 0.143 Uiso 1 1 calc R . .
H49C H 0.3258 1.1210 0.1325 0.143 Uiso 1 1 calc R . .
C50 C 0.5012(6) 1.1540(5) 0.2064(4) 0.122(4) Uani 1 1 d . . .
H50A H 0.4638 1.1845 0.2316 0.183 Uiso 1 1 calc R . .
H50B H 0.5126 1.2020 0.1716 0.183 Uiso 1 1 calc R . .
H50C H 0.5579 1.1332 0.2457 0.183 Uiso 1 1 calc R . .
C51 C 0.3175(3) 0.9094(4) 0.2214(3) 0.0546(17) Uani 1 1 d . . .
H51 H 0.3254 0.9577 0.2604 0.066 Uiso 1 1 calc R . .
C52 C 0.2383(3) 0.8382(4) 0.2030(3) 0.0443(17) Uani 1 1 d . . .
C53 C 0.1948(3) 0.7908(3) 0.1328(2) 0.0357(14) Uani 1 1 d . . .
C54 C 0.1203(4) 0.7295(4) 0.1280(3) 0.060(2) Uani 1 1 d . . .
C55 C 0.0940(3) 0.7123(4) 0.1925(2) 0.0510(17) Uani 1 1 d . . .
H55 H 0.0438 0.6717 0.1864 0.061 Uiso 1 1 calc R . .
C56 C 0.1379(3) 0.7516(4) 0.2594(3) 0.0500(18) Uani 1 1 d . . .
C57 C 0.2077(3) 0.8207(4) 0.2693(3) 0.0550(18) Uani 1 1 d . . .
H57 H 0.2344 0.8551 0.3167 0.066 Uiso 1 1 calc R . .
C59 C 0.0643(3) 0.6733(5) 0.0546(3) 0.0540(18) Uani 1 1 d . . .
H59 H 0.0225 0.6275 0.0604 0.065 Uiso 1 1 calc R . .
C60 C 0.0033(4) 0.6168(4) -0.0741(3) 0.073(2) Uani 1 1 d . . .
H60 H -0.0285 0.5702 -0.0511 0.088 Uiso 1 1 calc R . .
C61 C 0.0511(5) 0.5573(5) -0.1240(4) 0.096(3) Uani 1 1 d . . .
C62 C 0.0495(4) 0.6258(4) -0.1933(3) 0.060(2) Uani 1 1 d . . .
C63 C -0.0369(3) 0.6916(5) -0.2126(3) 0.065(2) Uani 1 1 d . . .
H63A H -0.0848 0.6653 -0.2591 0.078 Uiso 1 1 calc R . .
H63B H -0.0237 0.7601 -0.2237 0.078 Uiso 1 1 calc R . .
C64 C -0.0699(5) 0.6912(7) -0.1402(4) 0.155(4) Uani 1 1 d . . .
H64A H -0.1313 0.6648 -0.1558 0.186 Uiso 1 1 calc R . .
H64B H -0.0685 0.7588 -0.1194 0.186 Uiso 1 1 calc R . .
C65 C 0.0539(5) 0.5693(5) -0.2600(3) 0.085(3) Uani 1 1 d . . .
C66 C 0.1447(6) 0.5160(4) -0.0731(3) 0.103(4) Uani 1 1 d . . .
H66A H 0.1734 0.4872 -0.1064 0.154 Uiso 1 1 calc R . .
H66B H 0.1376 0.4651 -0.0382 0.154 Uiso 1 1 calc R . .
H66C H 0.1817 0.5699 -0.0426 0.154 Uiso 1 1 calc R . .
C67 C -0.0143(6) 0.4654(6) -0.1612(5) 0.159(4) Uani 1 1 d . . .
H67A H 0.0158 0.4187 -0.1839 0.238 Uiso 1 1 calc R . .
H67B H -0.0689 0.4897 -0.2016 0.238 Uiso 1 1 calc R . .
H67C H -0.0296 0.4321 -0.1209 0.238 Uiso 1 1 calc R . .
C68 C 0.1896(4) 0.7046(4) -0.1967(3) 0.0564(18) Uani 1 1 d . . .
H68 H 0.1842 0.6581 -0.2364 0.068 Uiso 1 1 calc R . .
Cl1 Cl 0.7491(6) 0.9477(6) 0.8622(4) 0.850(6) Uani 1 1 d . . .
Cl2 Cl 0.7495(5) 0.6938(6) 0.1120(3) 0.459(6) Uani 1 1 d . . .
Cl3 Cl 0.73302(13) 1.05606(15) 0.40449(11) 0.0949(8) Uani 1 1 d . . .
Cl4 Cl 0.79617(12) 0.54923(13) 0.59267(10) 0.0816(6) Uani 1 1 d . . .
Cl5 Cl 0.4015(5) 0.8667(5) -0.2991(4) 0.419(4) Uani 1 1 d . . .
Cl6 Cl 0.1140(5) 0.7369(9) 0.3395(3) 0.551(7) Uani 1 1 d . . .
Cl7 Cl 0.43479(13) 0.64569(13) 0.11891(11) 0.0862(7) Uani 1 1 d . . .
Cl8 Cl 0.06376(13) 0.96412(12) -0.10185(11) 0.0876(7) Uani 1 1 d . . .
N1 N 0.9237(3) 0.9524(3) 0.6064(2) 0.0541(16) Uani 1 1 d . . .
N2 N 0.9263(3) 0.8787(3) 0.4405(2) 0.0484(14) Uani 1 1 d . . .
N3 N 0.6102(3) 0.6403(3) 0.3840(2) 0.0546(16) Uani 1 1 d . . .
N4 N 0.5907(3) 0.7090(3) 0.5406(2) 0.0460(14) Uani 1 1 d . . .
N5 N 0.4387(3) 0.9424(3) 0.0450(2) 0.0515(15) Uani 1 1 d . . .
N6 N 0.3730(3) 0.9075(4) 0.1874(2) 0.0654(17) Uani 1 1 d . . .
N7 N 0.0662(3) 0.6801(4) -0.0138(2) 0.0754(19) Uani 1 1 d . . .
N8 N 0.1286(3) 0.6986(3) -0.1647(3) 0.0657(17) Uani 1 1 d . . .
O1 O 0.7517(2) 0.8331(3) 0.5567(2) 0.0639(13) Uani 1 1 d . . .
O2 O 0.7758(2) 0.7578(3) 0.42731(17) 0.0525(12) Uani 1 1 d . . .
O3 O 0.2794(2) 0.8126(3) -0.04553(16) 0.0524(11) Uani 1 1 d . . .
O4 O 0.2209(2) 0.8031(3) 0.07322(19) 0.0694(14) Uani 1 1 d . . .

loop_
_atom_site_aniso_label
_atom_site_aniso_U_11
_atom_site_aniso_U_22
_atom_site_aniso_U_33
_atom_site_aniso_U_23
_atom_site_aniso_U_13
_atom_site_aniso_U_12
Cd1 0.04440(17) 0.0540(2) 0.03994(17) -0.00823(17) 0.01195(14) -0.00864(18)
Cd2 0.04799(18) 0.0586(2) 0.04001(17) -0.00523(18) 0.01382(14) -0.01204(19)
Cd3 0.04338(17) 0.0505(2) 0.03791(16) 0.00037(19) 0.00775(13) -0.00878(19)
Cd4 0.04154(17) 0.0487(2) 0.03860(16) 0.00173(19) 0.00831(13) -0.00331(18)
C1 0.060(3) 0.059(3) 0.043(2) -0.002(2) 0.0328(18) -0.017(2)
C2 0.100(4) 0.078(3) 0.031(2) -0.032(2) -0.006(3) 0.051(3)
C3 0.060(3) 0.040(3) 0.048(3) -0.006(2) 0.007(2) -0.003(3)
C4 0.054(3) 0.147(6) 0.044(2) -0.023(3) 0.030(2) -0.003(4)
C5 0.085(4) 0.067(4) 0.047(3) -0.008(3) 0.013(3) 0.005(3)
C6 0.052(3) 0.033(3) 0.058(3) 0.017(2) 0.019(2) 0.012(2)
C8 0.045(3) 0.058(3) 0.051(3) -0.029(2) 0.011(2) -0.004(2)
C9 0.053(3) 0.026(2) 0.038(2) -0.001(2) 0.009(2) 0.005(2)
C10 0.061(3) 0.070(3) 0.038(2) 0.037(2) -0.003(2) -0.013(3)
C11 0.038(2) 0.059(3) 0.052(3) -0.025(2) 0.0199(19) -0.028(2)
C12 0.054(2) 0.011(2) 0.065(3) -0.010(2) 0.0346(19) 0.0090(18)
C13 0.045(3) 0.031(3) 0.045(2) 0.009(2) 0.0151(19) -0.001(2)
C14 0.052(3) 0.099(4) 0.062(3) -0.004(3) 0.014(2) -0.050(3)
C15 0.087(3) 0.027(2) 0.066(3) 0.011(3) 0.029(2) 0.028(3)
C16 0.048(3) 0.045(3) 0.100(4) 0.015(3) 0.015(3) 0.028(2)
C17 0.056(3) 0.037(3) 0.049(3) 0.008(2) 0.015(2) 0.018(2)
C18 0.041(2) 0.045(3) 0.039(2) -0.008(2) 0.0099(18) 0.003(2)
C19 0.050(3) 0.066(3) 0.048(3) -0.012(2) 0.019(2) -0.025(3)
C20 0.041(3) 0.041(3) 0.042(2) -0.017(2) 0.005(2) 0.002(2)
C21 0.086(3) 0.040(3) 0.030(2) 0.021(2) 0.019(2) -0.002(3)
C22 0.067(3) 0.049(3) 0.020(2) -0.008(2) -0.007(2) -0.010(3)
C23 0.069(3) 0.057(3) 0.028(2) 0.003(2) 0.0233(19) 0.015(2)
C25 0.060(3) 0.020(2) 0.037(2) -0.0027(18) 0.0153(19) -0.0261(19)
C26 0.082(4) 0.059(4) 0.040(3) -0.004(3) 0.018(2) 0.015(3)
C27 0.059(3) 0.039(3) 0.056(3) -0.018(2) 0.007(2) -0.025(2)
C28 0.051(2) 0.094(4) 0.076(3) 0.006(3) 0.043(2) -0.009(3)
C29 0.062(3) 0.037(3) 0.081(3) 0.024(3) 0.021(3) 0.000(3)
C30 0.116(4) 0.054(4) 0.093(4) -0.014(3) 0.048(3) -0.038(3)
C31 0.072(3) 0.092(5) 0.116(4) -0.024(4) 0.056(3) -0.041(3)
C32 0.090(4) 0.061(4) 0.077(4) 0.008(3) 0.010(4) 0.031(3)
C33 0.087(5) 0.077(5) 0.097(5) 0.024(4) 0.026(4) 0.006(4)
C34 0.041(2) 0.046(3) 0.080(3) 0.029(2) 0.031(2) 0.010(2)
C35 0.073(3) 0.067(4) 0.022(2) 0.014(2) 0.004(2) -0.001(3)
C36 0.039(2) 0.043(3) 0.058(3) 0.008(2) 0.020(2) -0.004(2)
C37 0.047(3) 0.043(3) 0.053(3) -0.005(2) 0.018(2) -0.001(2)
C38 0.045(2) 0.078(3) 0.034(2) 0.022(2) 0.0226(17) 0.042(2)
C39 0.061(2) 0.023(2) 0.066(3) 0.007(2) 0.0359(19) 0.0249(19)
C40 0.046(2) 0.073(3) 0.046(2) 0.023(2) 0.0248(18) 0.033(2)
C42 0.035(3) 0.128(5) 0.114(5) 0.061(4) -0.002(3) -0.033(3)
C43 0.151(4) 0.139(4) 0.090(4) -0.046(3) 0.073(3) -0.127(3)
C44 0.101(5) 0.076(4) 0.042(3) -0.001(3) 0.001(3) -0.042(3)
C45 0.080(4) 0.078(4) 0.032(3) -0.013(3) 0.012(2) -0.035(3)
C46 0.041(3) 0.053(3) 0.148(6) -0.041(4) 0.008(3) -0.003(3)
C47 0.117(5) 0.349(10) 0.035(4) 0.001(6) -0.030(4) -0.148(5)
C48 0.146(6) 0.164(6) 0.156(8) -0.034(6) 0.039(6) -0.120(4)
C49 0.149(6) 0.039(3) 0.056(4) -0.003(3) -0.011(4) 0.045(3)
C50 0.176(8) 0.080(5) 0.076(5) -0.020(4) 0.004(5) -0.043(5)
C51 0.089(3) 0.051(3) 0.034(2) -0.014(2) 0.0341(19) -0.024(3)
C52 0.054(3) 0.039(3) 0.041(2) 0.004(2) 0.018(2) 0.011(2)
C53 0.043(2) 0.033(3) 0.0354(19) 0.0090(19) 0.0196(15) -0.005(2)
C54 0.059(3) 0.050(3) 0.067(3) 0.012(3) 0.019(3) 0.022(3)
C55 0.058(3) 0.061(3) 0.036(2) 0.031(2) 0.0203(19) 0.037(2)
C56 0.055(3) 0.035(3) 0.063(3) 0.000(2) 0.025(2) 0.004(2)
C57 0.069(3) 0.070(4) 0.029(2) -0.008(2) 0.0213(19) 0.002(3)
C59 0.064(3) 0.064(3) 0.041(2) 0.001(3) 0.0266(19) -0.003(3)
C60 0.088(3) 0.048(3) 0.106(4) -0.038(3) 0.062(3) -0.043(3)
C61 0.143(6) 0.066(4) 0.067(4) -0.035(3) 0.023(4) -0.049(4)
C62 0.062(3) 0.052(3) 0.052(3) -0.005(3) 0.005(3) -0.032(3)
C63 0.036(3) 0.060(4) 0.070(4) 0.008(3) -0.013(3) 0.007(3)
C64 0.084(5) 0.252(8) 0.076(4) 0.084(5) -0.034(4) -0.079(5)
C65 0.109(5) 0.084(4) 0.049(3) -0.048(3) 0.014(3) -0.034(4)
C66 0.200(8) 0.031(3) 0.044(3) 0.007(3) 0.005(4) 0.011(4)
C67 0.228(7) 0.106(5) 0.179(6) -0.093(4) 0.118(5) -0.119(4)
C68 0.076(3) 0.053(3) 0.045(2) 0.025(2) 0.028(2) -0.012(3)
Cl1 0.362(9) 1.143(8) 0.968(8) 0.909(5) 0.150(7) 0.230(8)
Cl2 0.669(11) 0.505(10) 0.214(4) -0.082(6) 0.174(5) -0.005(10)
Cl3 0.0760(11) 0.1005(13) 0.0984(12) 0.0217(11) 0.0204(9) 0.0277(10)
Cl4 0.0732(10) 0.0914(11) 0.0705(9) 0.0250(9) 0.0147(8) 0.0284(9)
Cl5 0.505(6) 0.384(7) 0.490(6) 0.127(6) 0.328(4) 0.183(5)
Cl6 0.444(7) 1.03(2) 0.221(4) 0.036(8) 0.166(4) -0.185(10)
Cl7 0.0804(11) 0.0666(10) 0.0849(11) -0.0060(9) -0.0015(9) 0.0180(8)
Cl8 0.0910(12) 0.0543(9) 0.0887(11) -0.0075(8) -0.0012(10) 0.0187(9)
N1 0.063(3) 0.043(2) 0.050(2) 0.0093(19) 0.012(2) -0.006(2)
N2 0.052(2) 0.036(2) 0.055(2) -0.0120(18) 0.0171(18) 0.0147(18)
N3 0.054(2) 0.063(3) 0.046(2) 0.003(2) 0.0172(18) 0.022(2)
N4 0.059(2) 0.037(2) 0.044(2) 0.0041(18) 0.0210(17) 0.0017(19)
N5 0.074(3) 0.046(3) 0.0349(19) -0.0232(17) 0.0214(17) -0.017(2)
N6 0.051(2) 0.091(3) 0.054(2) -0.009(3) 0.0174(19) 0.006(3)
N7 0.078(3) 0.100(4) 0.042(2) -0.022(3) 0.014(2) -0.046(3)
N8 0.049(3) 0.034(2) 0.076(3) 0.029(2) -0.022(2) -0.018(2)
O1 0.0601(19) 0.069(2) 0.063(2) 0.0051(18) 0.0229(15) -0.0326(17)
O2 0.076(2) 0.056(2) 0.0295(15) 0.0003(15) 0.0248(14) -0.0034(18)
O3 0.0491(17) 0.074(2) 0.0342(14) -0.0139(18) 0.0147(12) -0.0160(19)
O4 0.0512(19) 0.104(3) 0.0408(17) -0.014(2) 0.0020(15) -0.032(2)

loop_
_atom_type_symbol
_atom_type_description
_atom_type_scat_dispersion_real
_atom_type_scat_dispersion_imag
_atom_type_scat_source
C C 0.0033 0.0016 'International Tables Vol C Tables 4.2.6.8 and 6.1.1.4'
Cd Cd -0.8075 1.2024 'International Tables Vol C Tables 4.2.6.8 and 6.1.1.4'
Cl Cl 0.1484 0.1585 'International Tables Vol C Tables 4.2.6.8 and 6.1.1.4'
N N 0.0061 0.0033 'International Tables Vol C Tables 4.2.6.8 and 6.1.1.4'
O O 0.0106 0.0060 'International Tables Vol C Tables 4.2.6.8 and 6.1.1.4'
H H 0.0000 0.0000 'International Tables Vol C Tables 4.2.6.8 and 6.1.1.4'

loop_
_geom_angle_atom_site_label_1
_geom_angle_atom_site_label_2
_geom_angle_atom_site_label_3
_geom_angle
_geom_angle_site_symmetry_1
_geom_angle_site_symmetry_3
_geom_angle_publ_flag
O1 Cd1 N2 133.13(14) . . ?
O1 Cd1 N1 83.11(15) . . ?
N2 Cd1 N1 89.23(16) . . ?
O1 Cd1 O2 73.28(14) . . ?
N2 Cd1 O2 75.18(14) . . ?
N1 Cd1 O2 127.07(13) . . ?
O1 Cd1 Cl3 119.17(11) . . ?
N2 Cd1 Cl3 105.14(11) . . ?
N1 Cd1 Cl3 118.32(12) . . ?
O2 Cd1 Cl3 114.57(9) . . ?
O1 Cd2 O2 74.39(14) . . ?
O1 Cd2 N3 127.75(14) . . ?
O2 Cd2 N3 79.99(15) . . ?
O1 Cd2 N4 81.28(14) . . ?
O2 Cd2 N4 135.48(13) . . ?
N3 Cd2 N4 86.58(16) . . ?
O1 Cd2 Cl4 111.60(9) . . ?
O2 Cd2 Cl4 119.46(10) . . ?
N3 Cd2 Cl4 120.64(12) . . ?
N4 Cd2 Cl4 103.95(11) . . ?
O3 Cd3 O4 72.70(13) . . ?
O3 Cd3 N6 133.57(15) . . ?
O4 Cd3 N6 79.02(15) . . ?
O3 Cd3 N5 82.63(13) . . ?
O4 Cd3 N5 127.50(16) . . ?
N6 Cd3 N5 86.48(17) . . ?
O3 Cd3 Cl7 110.60(11) . . ?
O4 Cd3 Cl7 108.81(12) . . ?
N6 Cd3 Cl7 113.06(13) . . ?
N5 Cd3 Cl7 123.24(12) . . ?
O3 Cd4 O4 72.64(13) . . ?
O3 Cd4 N7 127.54(16) . . ?
O4 Cd4 N7 78.95(15) . . ?
O3 Cd4 N8 80.81(14) . . ?
O4 Cd4 N8 133.47(15) . . ?
N7 Cd4 N8 88.47(17) . . ?
O3 Cd4 Cl8 109.37(11) . . ?
O4 Cd4 Cl8 113.17(12) . . ?
N7 Cd4 Cl8 122.24(14) . . ?
N8 Cd4 Cl8 111.42(11) . . ?
O1 C1 C2 124.2(5) . . ?
O1 C1 C6 117.9(4) . . ?
C2 C1 C6 117.4(5) . . ?
C1 C2 C3 118.5(6) . . ?
C1 C2 C8 126.7(5) . . ?
C3 C2 C8 114.7(4) . . ?
C4 C3 C2 124.6(5) . . ?
C4 C3 H3 117.7 . . ?
C2 C3 H3 117.7 . . ?
C3 C4 C5 120.1(6) . . ?
C3 C4 Cl1 121.7(5) . . ?
C5 C4 Cl1 112.3(6) . . ?
C4 C5 C6 113.9(6) . . ?
C4 C5 H5 123.0 . . ?
C6 C5 H5 123.0 . . ?
C1 C6 C34 126.2(5) . . ?
C1 C6 C5 120.7(4) . . ?
C34 C6 C5 112.9(5) . . ?
N1 C8 C2 126.6(4) . . ?
N1 C8 H8 116.7 . . ?
C2 C8 H8 116.7 . . ?
C14 C9 N1 112.6(5) . . ?
C14 C9 C13 115.1(4) . . ?
N1 C9 C13 107.4(4) . . ?
C14 C9 C10 113.9(4) . . ?
N1 C9 C10 108.2(4) . . ?
C13 C9 C10 98.5(4) . . ?
C11 C10 C16 106.3(5) . . ?
C11 C10 C9 107.4(4) . . ?
C16 C10 C9 112.1(4) . . ?
C11 C10 C15 111.1(4) . . ?
C16 C10 C15 107.3(4) . . ?
C9 C10 C15 112.5(5) . . ?
C10 C11 N2 116.6(4) . . ?
C10 C11 C12 104.6(4) . . ?
N2 C11 C12 110.3(3) . . ?
C10 C11 H11 108.3 . . ?
N2 C11 H11 108.3 . . ?
C12 C11 H11 108.3 . . ?
C13 C12 C11 106.3(4) . . ?
C13 C12 H12A 110.5 . . ?
C11 C12 H12A 110.5 . . ?
C13 C12 H12B 110.5 . . ?
C11 C12 H12B 110.5 . . ?
H12A C12 H12B 108.7 . . ?
C12 C13 C9 111.1(4) . . ?
C12 C13 H13A 109.4 . . ?
C9 C13 H13A 109.4 . . ?
C12 C13 H13B 109.4 . . ?
C9 C13 H13B 109.4 . . ?
H13A C13 H13B 108.0 . . ?
C9 C14 H14A 109.5 . . ?
C9 C14 H14B 109.5 . . ?
H14A C14 H14B 109.5 . . ?
C9 C14 H14C 109.5 . . ?
H14A C14 H14C 109.5 . . ?
H14B C14 H14C 109.5 . . ?
C10 C15 H15A 109.5 . . ?
C10 C15 H15B 109.5 . . ?
H15A C15 H15B 109.5 . . ?
C10 C15 H15C 109.5 . . ?
H15A C15 H15C 109.5 . . ?
H15B C15 H15C 109.5 . . ?
C10 C16 H16A 109.5 . . ?
C10 C16 H16B 109.5 . . ?
H16A C16 H16B 109.5 . . ?
C10 C16 H16C 109.5 . . ?
H16A C16 H16C 109.5 . . ?
H16B C16 H16C 109.5 . . ?
N2 C17 C18 127.7(6) . . ?
N2 C17 H17 116.1 . . ?
C18 C17 H17 116.1 . . ?
C23 C18 C17 116.3(5) . . ?
C23 C18 C19 122.4(4) . . ?
C17 C18 C19 121.3(4) . . ?
O2 C19 C20 123.6(5) . . ?
O2 C19 C18 122.6(4) . . ?
C20 C19 C18 113.2(5) . . ?
C21 C20 C19 121.5(5) . . ?
C21 C20 C25 116.8(4) . . ?
C19 C20 C25 121.7(5) . . ?
C22 C21 C20 125.7(4) . . ?
C22 C21 H21 117.2 . . ?
C20 C21 H21 117.2 . . ?
C21 C22 C23 115.5(5) . . ?
C21 C22 Cl2 123.9(5) . . ?
C23 C22 Cl2 120.4(6) . . ?
C18 C23 C22 121.7(5) . . ?
C18 C23 H23 119.1 . . ?
C22 C23 H23 119.1 . . ?
N3 C25 C20 131.2(4) . . ?
N3 C25 H25 114.4 . . ?
C20 C25 H25 114.4 . . ?
N3 C26 C27 115.1(5) . . ?
N3 C26 C30 112.7(5) . . ?
C27 C26 C30 102.4(5) . . ?
N3 C26 H26 108.8 . . ?
C27 C26 H26 108.8 . . ?
C30 C26 H26 108.8 . . ?
C32 C27 C26 110.8(6) . . ?
C32 C27 C28 114.8(5) . . ?
C26 C27 C28 109.7(4) . . ?
C32 C27 C33 105.9(5) . . ?
C26 C27 C33 104.2(5) . . ?
C28 C27 C33 111.0(5) . . ?
C31 C28 C27 114.8(5) . . ?
C31 C28 N4 116.2(5) . . ?
C27 C28 N4 106.0(5) . . ?
C31 C28 C29 111.4(6) . . ?
C27 C28 C29 101.9(5) . . ?
N4 C28 C29 105.1(4) . . ?
C30 C29 C28 106.7(5) . . ?
C30 C29 H29A 110.4 . . ?
C28 C29 H29A 110.4 . . ?
C30 C29 H29B 110.4 . . ?
C28 C29 H29B 110.4 . . ?
H29A C29 H29B 108.6 . . ?
C29 C30 C26 107.9(5) . . ?
C29 C30 H30A 110.1 . . ?
C26 C30 H30A 110.1 . . ?
C29 C30 H30B 110.1 . . ?
C26 C30 H30B 110.1 . . ?
H30A C30 H30B 108.4 . . ?
C28 C31 H31A 109.5 . . ?
C28 C31 H31B 109.5 . . ?
H31A C31 H31B 109.5 . . ?
C28 C31 H31C 109.5 . . ?
H31A C31 H31C 109.5 . . ?
H31B C31 H31C 109.5 . . ?
C27 C32 H32A 109.5 . . ?
C27 C32 H32B 109.5 . . ?
H32A C32 H32B 109.5 . . ?
C27 C32 H32C 109.5 . . ?
H32A C32 H32C 109.5 . . ?
H32B C32 H32C 109.5 . . ?
C27 C33 H33A 109.5 . . ?
C27 C33 H33B 109.5 . . ?
H33A C33 H33B 109.5 . . ?
C27 C33 H33C 109.5 . . ?
H33A C33 H33C 109.5 . . ?
H33B C33 H33C 109.5 . . ?
N4 C34 C6 129.9(5) . . ?
N4 C34 H34 115.0 . . ?
C6 C34 H34 115.0 . . ?
O3 C35 C36 121.6(4) . . ?
O3 C35 C40 121.1(5) . . ?
C36 C35 C40 117.2(5) . . ?
C35 C36 C37 120.0(4) . . ?
C35 C36 C42 125.3(5) . . ?
C37 C36 C42 114.7(5) . . ?
C38 C37 C36 119.8(5) . . ?
C38 C37 H37 120.1 . . ?
C36 C37 H37 120.1 . . ?
C39 C38 C37 119.3(5) . . ?
C39 C38 Cl5 125.1(4) . . ?
C37 C38 Cl5 115.6(5) . . ?
C40 C39 C38 122.6(4) . . ?
C40 C39 H39 118.7 . . ?
C38 C39 H39 118.7 . . ?
C39 C40 C35 121.1(5) . . ?
C39 C40 C68 112.9(4) . . ?
C35 C40 C68 126.0(5) . . ?
N5 C42 C36 131.8(6) . . ?
N5 C42 H42 114.1 . . ?
C36 C42 H42 114.1 . . ?
C48 C43 N5 105.5(5) . . ?
C48 C43 C44 122.2(6) . . ?
N5 C43 C44 102.4(5) . . ?
C48 C43 C47 112.1(6) . . ?
N5 C43 C47 102.7(5) . . ?
C44 C43 C47 109.4(5) . . ?
C49 C44 C45 119.7(6) . . ?
C49 C44 C43 114.7(5) . . ?
C45 C44 C43 106.1(5) . . ?
C49 C44 C50 103.3(5) . . ?
C45 C44 C50 104.1(4) . . ?
C43 C44 C50 107.9(6) . . ?
N6 C45 C44 111.0(4) . . ?
N6 C45 C46 110.0(5) . . ?
C44 C45 C46 106.1(6) . . ?
N6 C45 H45 109.9 . . ?
C44 C45 H45 109.9 . . ?
C46 C45 H45 109.9 . . ?
C45 C46 C47 114.3(6) . . ?
C45 C46 H46A 108.7 . . ?
C47 C46 H46A 108.7 . . ?
C45 C46 H46B 108.7 . . ?
C47 C46 H46B 108.7 . . ?
H46A C46 H46B 107.6 . . ?
C46 C47 C43 98.0(6) . . ?
C46 C47 H47A 112.2 . . ?
C43 C47 H47A 112.2 . . ?
C46 C47 H47B 112.2 . . ?
C43 C47 H47B 112.2 . . ?
H47A C47 H47B 109.8 . . ?
C43 C48 H48A 109.5 . . ?
C43 C48 H48B 109.5 . . ?
H48A C48 H48B 109.5 . . ?
C43 C48 H48C 109.5 . . ?
H48A C48 H48C 109.5 . . ?
H48B C48 H48C 109.5 . . ?
C44 C49 H49A 109.5 . . ?
C44 C49 H49B 109.5 . . ?
H49A C49 H49B 109.5 . . ?
C44 C49 H49C 109.5 . . ?
H49A C49 H49C 109.5 . . ?
H49B C49 H49C 109.5 . . ?
C44 C50 H50A 109.5 . . ?
C44 C50 H50B 109.5 . . ?
H50A C50 H50B 109.5 . . ?
C44 C50 H50C 109.5 . . ?
H50A C50 H50C 109.5 . . ?
H50B C50 H50C 109.5 . . ?
N6 C51 C52 123.8(5) . . ?
N6 C51 H51 118.1 . . ?
C52 C51 H51 118.1 . . ?
C53 C52 C57 119.6(5) . . ?
C53 C52 C51 126.2(5) . . ?
C57 C52 C51 114.3(4) . . ?
O4 C53 C52 121.3(4) . . ?
O4 C53 C54 122.1(4) . . ?
C52 C53 C54 116.6(5) . . ?
C55 C54 C53 122.6(5) . . ?
C55 C54 C59 114.0(5) . . ?
C53 C54 C59 123.3(5) . . ?
C56 C55 C54 120.9(5) . . ?
C56 C55 H55 119.6 . . ?
C54 C55 H55 119.6 . . ?
C55 C56 C57 121.4(6) . . ?
C55 C56 Cl6 125.4(6) . . ?
C57 C56 Cl6 112.9(5) . . ?
C56 C57 C52 118.5(4) . . ?
C56 C57 H57 120.8 . . ?
C52 C57 H57 120.8 . . ?
N7 C59 C54 128.7(6) . . ?
N7 C59 H59 115.7 . . ?
C54 C59 H59 115.7 . . ?
N7 C60 C61 112.6(5) . . ?
N7 C60 C64 108.1(5) . . ?
C61 C60 C64 103.3(5) . . ?
N7 C60 H60 110.9 . . ?
C61 C60 H60 110.9 . . ?
C64 C60 H60 110.9 . . ?
C66 C61 C62 115.5(7) . . ?
C66 C61 C67 108.6(5) . . ?
C62 C61 C67 106.7(5) . . ?
C66 C61 C60 112.7(5) . . ?
C62 C61 C60 107.8(5) . . ?
C67 C61 C60 104.8(7) . . ?
C65 C62 N8 109.4(6) . . ?
C65 C62 C63 114.1(4) . . ?
N8 C62 C63 105.5(4) . . ?
C65 C62 C61 112.9(5) . . ?
N8 C62 C61 109.1(4) . . ?
C63 C62 C61 105.5(6) . . ?
C62 C63 C64 109.8(5) . . ?
C62 C63 H63A 109.7 . . ?
C64 C63 H63A 109.7 . . ?
C62 C63 H63B 109.7 . . ?
C64 C63 H63B 109.7 . . ?
H63A C63 H63B 108.2 . . ?
C63 C64 C60 104.8(6) . . ?
C63 C64 H64A 110.8 . . ?
C60 C64 H64A 110.8 . . ?
C63 C64 H64B 110.8 . . ?
C60 C64 H64B 110.8 . . ?
H64A C64 H64B 108.9 . . ?
C61 C66 H66A 109.5 . . ?
C61 C66 H66B 109.5 . . ?
H66A C66 H66B 109.5 . . ?
C61 C66 H66C 109.5 . . ?
H66A C66 H66C 109.5 . . ?
H66B C66 H66C 109.5 . . ?
C61 C67 H67A 109.5 . . ?
C61 C67 H67B 109.5 . . ?
H67A C67 H67B 109.5 . . ?
C61 C67 H67C 109.5 . . ?
H67A C67 H67C 109.5 . . ?
H67B C67 H67C 109.5 . . ?
N8 C68 C40 128.1(5) . . ?
N8 C68 H68 115.9 . . ?
C40 C68 H68 115.9 . . ?
C8 N1 C9 116.9(4) . . ?
C8 N1 Cd1 123.3(4) . . ?
C9 N1 Cd1 119.4(3) . . ?
C17 N2 C11 119.4(5) . . ?
C17 N2 Cd1 123.5(4) . . ?
C11 N2 Cd1 113.3(3) . . ?
C25 N3 C26 120.9(4) . . ?
C25 N3 Cd2 126.4(4) . . ?
C26 N3 Cd2 112.5(3) . . ?
C34 N4 C28 116.9(5) . . ?
C34 N4 Cd2 118.9(3) . . ?
C28 N4 Cd2 123.5(3) . . ?
C42 N5 C43 120.6(5) . . ?
C42 N5 Cd3 118.5(4) . . ?
C43 N5 Cd3 119.1(3) . . ?
C51 N6 C45 117.4(5) . . ?
C51 N6 Cd3 127.3(4) . . ?
C45 N6 Cd3 115.2(4) . . ?
C59 N7 C60 116.8(5) . . ?
C59 N7 Cd4 125.6(4) . . ?
C60 N7 Cd4 116.2(4) . . ?
C68 N8 C62 122.6(5) . . ?
C68 N8 Cd4 121.1(3) . . ?
C62 N8 Cd4 116.3(4) . . ?
C1 O1 Cd1 127.7(3) . . ?
C1 O1 Cd2 121.3(3) . . ?
Cd1 O1 Cd2 108.59(17) . . ?
C19 O2 Cd2 133.5(3) . . ?
C19 O2 Cd1 117.5(3) . . ?
Cd2 O2 Cd1 103.74(14) . . ?
C35 O3 Cd4 124.1(3) . . ?
C35 O3 Cd3 126.7(3) . . ?
Cd4 O3 Cd3 108.78(15) . . ?
C53 O4 Cd3 125.1(2) . . ?
C53 O4 Cd4 128.7(3) . . ?
Cd3 O4 Cd4 105.88(16) . . ?

loop_
_geom_bond_atom_site_label_1
_geom_bond_atom_site_label_2
_geom_bond_distance
_geom_bond_site_symmetry_2
_geom_bond_publ_flag
Cd1 O1 2.201(4) . ?
Cd1 N2 2.251(5) . ?
Cd1 N1 2.291(4) . ?
Cd1 O2 2.338(3) . ?
Cd1 Cl3 2.4214(19) . ?
Cd2 O1 2.239(4) . ?
Cd2 O2 2.245(4) . ?
Cd2 N3 2.255(4) . ?
Cd2 N4 2.286(5) . ?
Cd2 Cl4 2.4002(17) . ?
Cd3 O3 2.216(3) . ?
Cd3 O4 2.246(4) . ?
Cd3 N6 2.294(5) . ?
Cd3 N5 2.318(5) . ?
Cd3 Cl7 2.4138(18) . ?
Cd4 O3 2.206(3) . ?
Cd4 O4 2.259(3) . ?
Cd4 N7 2.272(5) . ?
Cd4 N8 2.384(5) . ?
Cd4 Cl8 2.3937(17) . ?
C1 O1 1.297(6) . ?
C1 C2 1.367(7) . ?
C1 C6 1.428(8) . ?
C2 C3 1.486(8) . ?
C2 C8 1.507(9) . ?
C3 C4 1.195(9) . ?
C3 H3 0.9300 . ?
C4 C5 1.457(9) . ?
C4 Cl1 1.660(10) . ?
C5 C6 1.509(8) . ?
C5 H5 0.9300 . ?
C6 C34 1.468(6) . ?
C8 N1 1.278(7) . ?
C8 H8 0.9300 . ?
C9 C14 1.489(6) . ?
C9 N1 1.527(7) . ?
C9 C13 1.576(6) . ?
C9 C10 1.586(8) . ?
C10 C11 1.474(6) . ?
C10 C16 1.527(8) . ?
C10 C15 1.590(8) . ?
C11 N2 1.509(6) . ?
C11 C12 1.552(6) . ?
C11 H11 0.9800 . ?
C12 C13 1.466(7) . ?
C12 H12A 0.9700 . ?
C12 H12B 0.9700 . ?
C13 H13A 0.9700 . ?
C13 H13B 0.9700 . ?
C14 H14A 0.9600 . ?
C14 H14B 0.9600 . ?
C14 H14C 0.9600 . ?
C15 H15A 0.9600 . ?
C15 H15B 0.9600 . ?
C15 H15C 0.9600 . ?
C16 H16A 0.9600 . ?
C16 H16B 0.9600 . ?
C16 H16C 0.9600 . ?
C17 N2 1.264(7) . ?
C17 C18 1.428(6) . ?
C17 H17 0.9300 . ?
C18 C23 1.372(7) . ?
C18 C19 1.457(8) . ?
C19 O2 1.265(6) . ?
C19 C20 1.411(6) . ?
C20 C21 1.361(7) . ?
C20 C25 1.479(8) . ?
C21 C22 1.350(9) . ?
C21 H21 0.9300 . ?
C22 C23 1.397(7) . ?
C22 Cl2 1.523(8) . ?
C23 H23 0.9300 . ?
C25 N3 1.241(7) . ?
C25 H25 0.9300 . ?
C26 N3 1.459(8) . ?
C26 C27 1.497(9) . ?
C26 C30 1.554(8) . ?
C26 H26 0.9800 . ?
C27 C32 1.482(8) . ?
C27 C28 1.504(8) . ?
C27 C33 1.507(8) . ?
C28 C31 1.489(10) . ?
C28 N4 1.525(7) . ?
C28 C29 1.551(8) . ?
C29 C30 1.528(10) . ?
C29 H29A 0.9700 . ?
C29 H29B 0.9700 . ?
C30 H30A 0.9700 . ?
C30 H30B 0.9700 . ?
C31 H31A 0.9600 . ?
C31 H31B 0.9600 . ?
C31 H31C 0.9600 . ?
C32 H32A 0.9600 . ?
C32 H32B 0.9600 . ?
C32 H32C 0.9600 . ?
C33 H33A 0.9600 . ?
C33 H33B 0.9600 . ?
C33 H33C 0.9600 . ?
C34 N4 1.297(7) . ?
C34 H34 0.9300 . ?
C35 O3 1.327(7) . ?
C35 C36 1.419(8) . ?
C35 C40 1.429(7) . ?
C36 C37 1.437(8) . ?
C36 C42 1.460(8) . ?
C37 C38 1.398(6) . ?
C37 H37 0.9300 . ?
C38 C39 1.371(7) . ?
C38 Cl5 1.495(9) . ?
C39 C40 1.365(8) . ?
C39 H39 0.9300 . ?
C40 C68 1.445(7) . ?
C42 N5 1.313(8) . ?
C42 H42 0.9300 . ?
C43 C48 1.508(12) . ?
C43 N5 1.538(7) . ?
C43 C44 1.561(11) . ?
C43 C47 1.669(11) . ?
C44 C49 1.487(9) . ?
C44 C45 1.511(9) . ?
C44 C50 1.704(9) . ?
C45 N6 1.434(7) . ?
C45 C46 1.518(9) . ?
C45 H45 0.9800 . ?
C46 C47 1.577(12) . ?
C46 H46A 0.9700 . ?
C46 H46B 0.9700 . ?
C47 H47A 0.9700 . ?
C47 H47B 0.9700 . ?
C48 H48A 0.9600 . ?
C48 H48B 0.9600 . ?
C48 H48C 0.9600 . ?
C49 H49A 0.9600 . ?
C49 H49B 0.9600 . ?
C49 H49C 0.9600 . ?
C50 H50A 0.9600 . ?
C50 H50B 0.9600 . ?
C50 H50C 0.9600 . ?
C51 N6 1.242(8) . ?
C51 C52 1.503(7) . ?
C51 H51 0.9300 . ?
C52 C53 1.363(6) . ?
C52 C57 1.473(8) . ?
C53 O4 1.304(6) . ?
C53 C54 1.404(8) . ?
C54 C55 1.401(9) . ?
C54 C59 1.503(7) . ?
C55 C56 1.271(6) . ?
C55 H55 0.9300 . ?
C56 C57 1.393(8) . ?
C56 Cl6 1.647(9) . ?
C57 H57 0.9300 . ?
C59 N7 1.259(7) . ?
C59 H59 0.9300 . ?
C60 N7 1.448(7) . ?
C60 C61 1.587(11) . ?
C60 C64 1.655(9) . ?
C60 H60 0.9800 . ?
C61 C66 1.528(10) . ?
C61 C62 1.547(9) . ?
C61 C67 1.580(10) . ?
C62 C65 1.449(9) . ?
C62 N8 1.512(7) . ?
C62 C63 1.546(8) . ?
C63 C64 1.584(10) . ?
C63 H63A 0.9700 . ?
C63 H63B 0.9700 . ?
C64 H64A 0.9700 . ?
C64 H64B 0.9700 . ?
C66 H66A 0.9600 . ?
C66 H66B 0.9600 . ?
C66 H66C 0.9600 . ?
C67 H67A 0.9600 . ?
C67 H67B 0.9600 . ?
C67 H67C 0.9600 . ?
C68 N8 1.296(8) . ?
C68 H68 0.9300 . ?
